data_4078534
loop_
_publ_author_name
'Gl\"ockner, Andreas'
'Bannenberg, Thomas'
'Ibrom, Kerstin'
'Daniliuc, Constantin G.'
'Freytag, Matthias'
'Jones, Peter G.'
'Walter, Marc D.'
'Tamm, Matthias'

_publ_section_title
;
 Flexibility of an Open Indenyl Ligand in Iron(II) Complexes
;
_journal_issue 12
_journal_name_full Organometallics
_journal_page_first 4480
_journal_paper_doi 10.1021/om3003009
_journal_volume 31
_journal_year 2012
_chemical_formula_sum 'C20 H26 Cl Fe'
_chemical_formula_weight 357.71
_chemical_name_systematic
;
 ?
;
_space_group_IT_number 14
_symmetry_cell_setting monoclinic
_symmetry_space_group_name_Hall '-P 2ybc'
_symmetry_space_group_name_H-M 'P 1 21/c 1'
_atom_sites_solution_hydrogens geom
_atom_sites_solution_primary direct
_atom_sites_solution_secondary difmap
_audit_creation_method SHELXL-97
_cell_angle_alpha 90.00
_cell_angle_beta 97.815(2)
_cell_angle_gamma 90.00
_cell_formula_units_Z 4
_cell_length_a 12.2535(2)
_cell_length_b 9.2674(2)
_cell_length_c 15.9496(4)
_cell_measurement_reflns_used 13959
_cell_measurement_temperature 100(2)
_cell_measurement_theta_max 29.2645
_cell_measurement_theta_min 2.1932
_cell_volume 1794.38(7)
_computing_cell_refinement
;
CrysAlisPro, Agilent Technologies,
Version 1.171.34.49 (release 20-01-2011 CrysAlis171 .NET)
(compiled Jan 20 2011,15:58:25)
;
_computing_data_collection
;
CrysAlisPro, Agilent Technologies,
Version 1.171.34.49 (release 20-01-2011 CrysAlis171 .NET)
(compiled Jan 20 2011,15:58:25)
;
_computing_data_reduction
;
CrysAlisPro, Agilent Technologies,
Version 1.171.34.49 (release 20-01-2011 CrysAlis171 .NET)
(compiled Jan 20 2011,15:58:25)
;
_computing_molecular_graphics 'BRUKER XP'
_computing_publication_material SHELXL-97
_computing_structure_refinement 'SHELXL-97 (Sheldrick, 1997)'
_computing_structure_solution 'SHELXS-97 (Sheldrick, 1990)'
_diffrn_ambient_temperature 100(2)
_diffrn_detector_area_resol_mean 16.1419
_diffrn_measured_fraction_theta_full 0.998
_diffrn_measured_fraction_theta_max 0.998
_diffrn_measurement_device_type 'Oxford Diffraction Xcalibur, Eos'
_diffrn_measurement_method '\w scans'
_diffrn_radiation_monochromator graphite
_diffrn_radiation_source 'Enhance (Mo) X-ray Source'
_diffrn_radiation_type 'Mo K\a'
_diffrn_radiation_wavelength 0.71073
_diffrn_reflns_av_R_equivalents 0.0363
_diffrn_reflns_av_sigmaI/netI 0.0167
_diffrn_reflns_limit_h_max 14
_diffrn_reflns_limit_h_min -14
_diffrn_reflns_limit_k_max 11
_diffrn_reflns_limit_k_min -11
_diffrn_reflns_limit_l_max 19
_diffrn_reflns_limit_l_min -19
_diffrn_reflns_number 43233
_diffrn_reflns_theta_full 25.68
_diffrn_reflns_theta_max 25.68
_diffrn_reflns_theta_min 2.55
_exptl_absorpt_coefficient_mu 0.984
_exptl_absorpt_correction_T_max 1.00000
_exptl_absorpt_correction_T_min 0.98360
_exptl_absorpt_correction_type multi-scan
_exptl_absorpt_process_details
;
CrysAlisPro, Agilent Technologies,
Version 1.171.34.49 (release 20-01-2011 CrysAlis171 .NET)
(compiled Jan 20 2011,15:58:25)
;
_exptl_crystal_colour red
_exptl_crystal_density_diffrn 1.324
_exptl_crystal_density_method 'not measured'
_exptl_crystal_description prism
_exptl_crystal_F_000 756
_exptl_crystal_size_max 0.20
_exptl_crystal_size_mid 0.17
_exptl_crystal_size_min 0.11
_refine_diff_density_max 0.914
_refine_diff_density_min -0.423
_refine_diff_density_rms 0.076
_refine_ls_extinction_method none
_refine_ls_goodness_of_fit_ref 1.110
_refine_ls_hydrogen_treatment mixed
_refine_ls_matrix_type full
_refine_ls_number_parameters 217
_refine_ls_number_reflns 3398
_refine_ls_number_restraints 2
_refine_ls_restrained_S_all 1.112
_refine_ls_R_factor_all 0.0520
_refine_ls_R_factor_gt 0.0475
_refine_ls_shift/su_max 0.000
_refine_ls_shift/su_mean 0.000
_refine_ls_structure_factor_coef Fsqd
_refine_ls_weighting_details 'calc w=1/[\s^2^(Fo^2^)+(0.0449P)^2^+4.5786P] where P=(Fo^2^+2Fc^2^)/3'
_refine_ls_weighting_scheme calc
_refine_ls_wR_factor_gt 0.1173
_refine_ls_wR_factor_ref 0.1198
_reflns_number_gt 3122
_reflns_number_total 3398
_reflns_threshold_expression >2sigma(I)
_cod_data_source_file om3003009_si_001.cif
_cod_data_source_block andyg71
_cod_original_sg_symbol_H-M 'P 21/c'
_cod_database_code 4078534

loop_
_symmetry_equiv_pos_as_xyz
'x, y, z'
'-x, y+1/2, -z+1/2'
'-x, -y, -z'
'x, -y-1/2, z-1/2'

loop_
_atom_site_label
_atom_site_type_symbol
_atom_site_fract_x
_atom_site_fract_y
_atom_site_fract_z
_atom_site_U_iso_or_equiv
_atom_site_adp_type
_atom_site_occupancy
_atom_site_symmetry_multiplicity
_atom_site_calc_flag
_atom_site_refinement_flags
Fe Fe 0.22984(4) 0.35253(5) 0.14645(3) 0.02070(15) Uani 1 1 d .
Cl Cl 0.31242(7) 0.42284(8) 0.27890(5) 0.0264(2) Uani 1 1 d .
C1 C 0.0571(3) 0.3926(4) 0.1486(3) 0.0368(9) Uani 1 1 d D
H1A H 0.038(4) 0.364(5) 0.1961(17) 0.045(12) Uiso 1 1 d D
H1B H 0.037(3) 0.335(4) 0.109(2) 0.044(12) Uiso 1 1 d D
C2 C 0.1170(3) 0.5174(4) 0.1463(2) 0.0352(8) Uani 1 1 d .
C3 C 0.1700(3) 0.5324(4) 0.0730(2) 0.0321(8) Uani 1 1 d .
H3 H 0.128(3) 0.486(4) 0.018(3) 0.039(11) Uiso 1 1 d .
C4 C 0.2382(3) 0.6575(4) 0.0534(2) 0.0319(8) Uani 1 1 d .
C5 C 0.2164(3) 0.7249(5) -0.0249(3) 0.0418(9) Uani 1 1 d .
H5 H 0.1586 0.6894 -0.0654 0.050 Uiso 1 1 calc R
C6 C 0.2773(3) 0.8430(5) -0.0453(3) 0.0453(10) Uani 1 1 d .
H6 H 0.2602 0.8890 -0.0987 0.054 Uiso 1 1 calc R
C7 C 0.3620(3) 0.8926(4) 0.0120(3) 0.0395(9) Uani 1 1 d .
H7 H 0.4035 0.9743 -0.0009 0.047 Uiso 1 1 calc R
C8 C 0.3869(3) 0.8239(4) 0.0884(2) 0.0375(9) Uani 1 1 d .
H8 H 0.4469 0.8575 0.1275 0.045 Uiso 1 1 calc R
C9 C 0.3265(3) 0.7070(4) 0.1096(2) 0.0340(8) Uani 1 1 d .
H9 H 0.3455 0.6605 0.1626 0.041 Uiso 1 1 calc R
C10 C 0.1189(4) 0.6318(4) 0.2147(3) 0.0437(10) Uani 1 1 d .
H10A H 0.1038 0.5868 0.2675 0.066 Uiso 1 1 calc R
H10B H 0.0627 0.7049 0.1971 0.066 Uiso 1 1 calc R
H10C H 0.1917 0.6777 0.2238 0.066 Uiso 1 1 calc R
C11 C 0.1950(3) 0.1307(4) 0.1098(2) 0.0303(8) Uani 1 1 d .
C12 C 0.2072(3) 0.2184(4) 0.0382(2) 0.0262(7) Uani 1 1 d .
C13 C 0.3171(3) 0.2753(4) 0.0495(2) 0.0250(7) Uani 1 1 d .
C14 C 0.3698(3) 0.2250(4) 0.1282(2) 0.0307(8) Uani 1 1 d .
C15 C 0.2937(3) 0.1363(4) 0.1658(2) 0.0322(8) Uani 1 1 d .
C16 C 0.0961(4) 0.0390(5) 0.1198(3) 0.0522(11) Uani 1 1 d .
H16A H 0.0881 0.0315 0.1800 0.078 Uiso 1 1 calc R
H16B H 0.1060 -0.0575 0.0970 0.078 Uiso 1 1 calc R
H16C H 0.0299 0.0834 0.0891 0.078 Uiso 1 1 calc R
C17 C 0.1270(3) 0.2284(5) -0.0407(2) 0.0417(9) Uani 1 1 d .
H17A H 0.1354 0.1443 -0.0765 0.062 Uiso 1 1 calc R
H17B H 0.1410 0.3166 -0.0714 0.062 Uiso 1 1 calc R
H17C H 0.0519 0.2307 -0.0261 0.062 Uiso 1 1 calc R
C18 C 0.3687(3) 0.3600(4) -0.0151(2) 0.0397(9) Uani 1 1 d .
H18A H 0.3972 0.2934 -0.0547 0.060 Uiso 1 1 calc R
H18B H 0.4293 0.4184 0.0134 0.060 Uiso 1 1 calc R
H18C H 0.3133 0.4234 -0.0462 0.060 Uiso 1 1 calc R
C19 C 0.4874(3) 0.2541(5) 0.1649(3) 0.0514(12) Uani 1 1 d .
H19A H 0.5168 0.3324 0.1333 0.077 Uiso 1 1 calc R
H19B H 0.5314 0.1667 0.1609 0.077 Uiso 1 1 calc R
H19C H 0.4905 0.2821 0.2244 0.077 Uiso 1 1 calc R
C20 C 0.3153(5) 0.0595(5) 0.2492(3) 0.0574(13) Uani 1 1 d .
H20A H 0.3226 -0.0443 0.2395 0.086 Uiso 1 1 calc R
H20B H 0.2538 0.0763 0.2814 0.086 Uiso 1 1 calc R
H20C H 0.3835 0.0962 0.2813 0.086 Uiso 1 1 calc R

loop_
_atom_site_aniso_label
_atom_site_aniso_U_11
_atom_site_aniso_U_22
_atom_site_aniso_U_33
_atom_site_aniso_U_23
_atom_site_aniso_U_13
_atom_site_aniso_U_12
Fe 0.0213(2) 0.0193(2) 0.0214(3) -0.00162(17) 0.00270(17) -0.00044(17)
Cl 0.0352(4) 0.0216(4) 0.0213(4) -0.0081(3) -0.0002(3) 0.0053(3)
C1 0.0325(19) 0.034(2) 0.050(2) -0.0203(18) 0.0297(17) -0.0249(16)
C2 0.0258(17) 0.035(2) 0.044(2) 0.0023(17) 0.0052(15) 0.0059(15)
C3 0.0270(17) 0.0311(18) 0.037(2) 0.0019(15) -0.0002(15) 0.0030(14)
C4 0.0335(18) 0.0268(18) 0.039(2) -0.0004(15) 0.0165(15) 0.0046(14)
C5 0.0245(18) 0.061(3) 0.039(2) 0.0048(19) 0.0018(15) 0.0033(18)
C6 0.035(2) 0.057(3) 0.046(2) 0.029(2) 0.0122(18) 0.0133(19)
C7 0.041(2) 0.0250(18) 0.058(3) 0.0037(17) 0.0258(19) 0.0020(16)
C8 0.0323(19) 0.042(2) 0.039(2) -0.0088(17) 0.0104(16) -0.0007(16)
C9 0.0354(19) 0.0347(19) 0.0327(19) 0.0022(15) 0.0076(15) 0.0090(16)
C10 0.053(2) 0.031(2) 0.052(2) 0.0004(18) 0.026(2) 0.0128(18)
C11 0.0389(19) 0.0177(16) 0.0362(19) -0.0054(14) 0.0118(15) -0.0028(14)
C12 0.0271(16) 0.0236(16) 0.0273(17) -0.0071(13) 0.0012(13) -0.0012(13)
C13 0.0242(16) 0.0275(17) 0.0236(16) -0.0085(13) 0.0039(13) -0.0006(13)
C14 0.0283(17) 0.0318(19) 0.0299(18) -0.0124(15) -0.0029(14) 0.0096(14)
C15 0.049(2) 0.0224(17) 0.0252(17) -0.0051(14) 0.0036(15) 0.0109(15)
C16 0.060(3) 0.031(2) 0.071(3) -0.006(2) 0.027(2) -0.016(2)
C17 0.040(2) 0.042(2) 0.038(2) -0.0082(17) -0.0120(17) -0.0034(17)
C18 0.045(2) 0.040(2) 0.038(2) -0.0050(17) 0.0195(17) -0.0059(18)
C19 0.0268(19) 0.071(3) 0.052(3) -0.026(2) -0.0110(17) 0.015(2)
C20 0.104(4) 0.036(2) 0.031(2) 0.0007(18) 0.005(2) 0.030(2)

loop_
_atom_type_symbol
_atom_type_description
_atom_type_scat_dispersion_real
_atom_type_scat_dispersion_imag
_atom_type_scat_source
C C 0.0033 0.0016 'International Tables Vol C Tables 4.2.6.8 and 6.1.1.4'
H H 0.0000 0.0000 'International Tables Vol C Tables 4.2.6.8 and 6.1.1.4'
Cl Cl 0.1484 0.1585 'International Tables Vol C Tables 4.2.6.8 and 6.1.1.4'
Fe Fe 0.3463 0.8444 'International Tables Vol C Tables 4.2.6.8 and 6.1.1.4'

loop_
_geom_angle_atom_site_label_1
_geom_angle_atom_site_label_2
_geom_angle_atom_site_label_3
_geom_angle
C2 Fe C3 39.76(14)
C2 Fe C12 114.93(14)
C3 Fe C12 90.80(14)
C2 Fe C13 130.87(14)
C3 Fe C13 91.92(14)
C12 Fe C13 39.59(12)
C2 Fe C14 164.11(15)
C3 Fe C14 125.93(15)
C12 Fe C14 65.28(13)
C13 Fe C14 38.72(13)
C2 Fe C1 37.94(14)
C3 Fe C1 66.69(15)
C12 Fe C1 95.40(14)
C13 Fe C1 131.58(14)
C14 Fe C1 155.06(14)
C2 Fe C15 156.77(15)
C3 Fe C15 154.77(14)
C12 Fe C15 64.91(13)
C13 Fe C15 65.29(13)
C14 Fe C15 39.01(15)
C1 Fe C15 119.73(15)
C2 Fe C11 126.60(15)
C3 Fe C11 124.00(15)
C12 Fe C11 38.91(13)
C13 Fe C11 65.34(13)
C14 Fe C11 64.53(14)
C1 Fe C11 90.54(13)
C15 Fe C11 37.92(14)
C2 Fe Cl 90.13(11)
C3 Fe Cl 111.16(11)
C12 Fe Cl 154.87(9)
C13 Fe Cl 124.11(9)
C14 Fe Cl 91.19(9)
C1 Fe Cl 104.27(11)
C15 Fe Cl 91.47(9)
C11 Fe Cl 124.15(10)
C2 C1 Fe 67.4(2)
C1 C2 C3 114.2(3)
C1 C2 C10 121.7(3)
C3 C2 C10 124.0(3)
C1 C2 Fe 74.7(2)
C3 C2 Fe 72.0(2)
C10 C2 Fe 124.8(3)
C2 C3 C4 125.6(3)
C2 C3 Fe 68.2(2)
C4 C3 Fe 124.7(2)
C9 C4 C5 118.0(3)
C9 C4 C3 122.3(3)
C5 C4 C3 119.6(3)
C6 C5 C4 121.4(4)
C7 C6 C5 119.5(4)
C6 C7 C8 119.6(4)
C7 C8 C9 121.3(4)
C8 C9 C4 120.0(4)
C15 C11 C12 108.3(3)
C15 C11 C16 126.1(4)
C12 C11 C16 125.5(4)
C15 C11 Fe 70.83(19)
C12 C11 Fe 68.70(18)
C16 C11 Fe 129.7(3)
C11 C12 C13 107.9(3)
C11 C12 C17 125.6(3)
C13 C12 C17 125.7(3)
C11 C12 Fe 72.39(19)
C13 C12 Fe 70.38(18)
C17 C12 Fe 130.6(3)
C14 C13 C12 107.4(3)
C14 C13 C18 126.8(3)
C12 C13 C18 125.5(3)
C14 C13 Fe 71.22(19)
C12 C13 Fe 70.03(18)
C18 C13 Fe 128.7(2)
C13 C14 C15 108.5(3)
C13 C14 C19 125.8(4)
C15 C14 C19 125.7(4)
C13 C14 Fe 70.07(18)
C15 C14 Fe 71.39(19)
C19 C14 Fe 126.3(3)
C11 C15 C14 107.9(3)
C11 C15 C20 125.4(4)
C14 C15 C20 126.7(4)
C11 C15 Fe 71.24(19)
C14 C15 Fe 69.60(19)
C20 C15 Fe 125.7(2)

loop_
_geom_bond_atom_site_label_1
_geom_bond_atom_site_label_2
_geom_bond_distance
Fe C2 2.061(4)
Fe C3 2.111(4)
Fe C12 2.115(3)
Fe C13 2.120(3)
Fe C14 2.135(3)
Fe C1 2.154(4)
Fe C15 2.158(3)
Fe C11 2.164(3)
Fe Cl 2.3087(8)
C1 C2 1.373(5)
C2 C3 1.419(5)
C2 C10 1.520(5)
C3 C4 1.487(5)
C4 C9 1.386(5)
C4 C5 1.390(5)
C5 C6 1.387(6)
C6 C7 1.367(6)
C7 C8 1.371(6)
C8 C9 1.379(5)
C11 C15 1.404(5)
C11 C12 1.426(5)
C11 C16 1.506(5)
C12 C13 1.434(4)
C12 C17 1.491(5)
C13 C14 1.410(5)
C13 C18 1.502(5)
C14 C15 1.434(5)
C14 C19 1.504(5)
C15 C20 1.500(5)

loop_
_geom_torsion_atom_site_label_1
_geom_torsion_atom_site_label_2
_geom_torsion_atom_site_label_3
_geom_torsion_atom_site_label_4
_geom_torsion
C3 Fe C1 C2 -36.0(2)
C12 Fe C1 C2 -124.6(2)
C13 Fe C1 C2 -106.5(3)
C14 Fe C1 C2 -162.1(3)
C15 Fe C1 C2 171.3(2)
C11 Fe C1 C2 -163.2(2)
Cl Fe C1 C2 71.2(2)
Fe C1 C2 C3 61.7(3)
Fe C1 C2 C10 -121.8(4)
C3 Fe C2 C1 122.4(3)
C12 Fe C2 C1 64.7(3)
C13 Fe C2 C1 108.5(3)
C14 Fe C2 C1 151.7(5)
C15 Fe C2 C1 -19.4(5)
C11 Fe C2 C1 21.1(3)
Cl Fe C2 C1 -113.4(2)
C12 Fe C2 C3 -57.7(2)
C13 Fe C2 C3 -13.9(3)
C14 Fe C2 C3 29.4(6)
C1 Fe C2 C3 -122.4(3)
C15 Fe C2 C3 -141.8(3)
C11 Fe C2 C3 -101.3(2)
Cl Fe C2 C3 124.2(2)
C3 Fe C2 C10 -119.4(4)
C12 Fe C2 C10 -177.0(3)
C13 Fe C2 C10 -133.2(3)
C14 Fe C2 C10 -90.0(6)
C1 Fe C2 C10 118.3(4)
C15 Fe C2 C10 98.9(4)
C11 Fe C2 C10 139.3(3)
Cl Fe C2 C10 4.8(3)
C1 C2 C3 C4 178.9(4)
C10 C2 C3 C4 2.5(6)
Fe C2 C3 C4 -117.9(3)
C1 C2 C3 Fe -63.2(3)
C10 C2 C3 Fe 120.4(4)
C12 Fe C3 C2 130.0(2)
C13 Fe C3 C2 169.5(2)
C14 Fe C3 C2 -170.5(2)
C1 Fe C3 C2 34.4(2)
C15 Fe C3 C2 145.1(3)
C11 Fe C3 C2 108.3(2)
Cl Fe C3 C2 -62.5(2)
C2 Fe C3 C4 119.1(4)
C12 Fe C3 C4 -110.9(3)
C13 Fe C3 C4 -71.3(3)
C14 Fe C3 C4 -51.3(4)
C1 Fe C3 C4 153.5(4)
C15 Fe C3 C4 -95.8(4)
C11 Fe C3 C4 -132.6(3)
Cl Fe C3 C4 56.6(3)
C2 C3 C4 C9 53.7(5)
Fe C3 C4 C9 -32.9(5)
C2 C3 C4 C5 -128.8(4)
Fe C3 C4 C5 144.5(3)
C9 C4 C5 C6 -3.2(6)
C3 C4 C5 C6 179.2(4)
C4 C5 C6 C7 1.4(6)
C5 C6 C7 C8 1.0(6)
C6 C7 C8 C9 -1.4(6)
C7 C8 C9 C4 -0.5(6)
C5 C4 C9 C8 2.7(5)
C3 C4 C9 C8 -179.7(3)
C2 Fe C11 C15 -155.4(2)
C3 Fe C11 C15 155.5(2)
C12 Fe C11 C15 119.4(3)
C13 Fe C11 C15 80.8(2)
C14 Fe C11 C15 37.9(2)
C1 Fe C11 C15 -142.6(2)
Cl Fe C11 C15 -34.9(2)
C2 Fe C11 C12 85.2(2)
C3 Fe C11 C12 36.0(3)
C13 Fe C11 C12 -38.61(19)
C14 Fe C11 C12 -81.5(2)
C1 Fe C11 C12 97.9(2)
C15 Fe C11 C12 -119.4(3)
Cl Fe C11 C12 -154.35(16)
C2 Fe C11 C16 -33.9(4)
C3 Fe C11 C16 -83.1(4)
C12 Fe C11 C16 -119.1(5)
C13 Fe C11 C16 -157.7(4)
C14 Fe C11 C16 159.4(4)
C1 Fe C11 C16 -21.2(4)
C15 Fe C11 C16 121.5(5)
Cl Fe C11 C16 86.5(4)
C15 C11 C12 C13 1.8(4)
C16 C11 C12 C13 -173.8(3)
Fe C11 C12 C13 61.8(2)
C15 C11 C12 C17 172.2(3)
C16 C11 C12 C17 -3.4(6)
Fe C11 C12 C17 -127.8(4)
C15 C11 C12 Fe -60.0(2)
C16 C11 C12 Fe 124.4(4)
C2 Fe C12 C11 -118.1(2)
C3 Fe C12 C11 -150.8(2)
C13 Fe C12 C11 117.1(3)
C14 Fe C12 C11 79.4(2)
C1 Fe C12 C11 -84.2(2)
C15 Fe C12 C11 36.2(2)
Cl Fe C12 C11 57.5(3)
C2 Fe C12 C13 124.8(2)
C3 Fe C12 C13 92.1(2)
C14 Fe C12 C13 -37.7(2)
C1 Fe C12 C13 158.7(2)
C15 Fe C12 C13 -80.9(2)
C11 Fe C12 C13 -117.1(3)
Cl Fe C12 C13 -59.6(3)
C2 Fe C12 C17 4.1(4)
C3 Fe C12 C17 -28.6(4)
C13 Fe C12 C17 -120.7(4)
C14 Fe C12 C17 -158.4(4)
C1 Fe C12 C17 38.0(4)
C15 Fe C12 C17 158.4(4)
C11 Fe C12 C17 122.2(4)
Cl Fe C12 C17 179.7(2)
C11 C12 C13 C14 -1.3(4)
C17 C12 C13 C14 -171.7(3)
Fe C12 C13 C14 61.8(2)
C11 C12 C13 C18 173.0(3)
C17 C12 C13 C18 2.6(5)
Fe C12 C13 C18 -123.9(3)
C11 C12 C13 Fe -63.1(2)
C17 C12 C13 Fe 126.5(4)
C2 Fe C13 C14 162.6(2)
C3 Fe C13 C14 153.7(2)
C12 Fe C13 C14 -117.3(3)
C1 Fe C13 C14 -146.2(2)
C15 Fe C13 C14 -37.5(2)
C11 Fe C13 C14 -79.4(2)
Cl Fe C13 C14 36.4(2)
C2 Fe C13 C12 -80.1(3)
C3 Fe C13 C12 -88.9(2)
C14 Fe C13 C12 117.3(3)
C1 Fe C13 C12 -28.9(3)
C15 Fe C13 C12 79.9(2)
C11 Fe C13 C12 38.0(2)
Cl Fe C13 C12 153.75(16)
C2 Fe C13 C18 40.0(4)
C3 Fe C13 C18 31.2(3)
C12 Fe C13 C18 120.1(4)
C14 Fe C13 C18 -122.6(4)
C1 Fe C13 C18 91.2(3)
C15 Fe C13 C18 -160.1(4)
C11 Fe C13 C18 158.0(4)
Cl Fe C13 C18 -86.2(3)
C12 C13 C14 C15 0.3(4)
C18 C13 C14 C15 -173.8(3)
Fe C13 C14 C15 61.4(2)
C12 C13 C14 C19 178.0(3)
C18 C13 C14 C19 3.8(6)
Fe C13 C14 C19 -121.0(4)
C12 C13 C14 Fe -61.0(2)
C18 C13 C14 Fe 124.8(3)
C2 Fe C14 C13 -55.9(6)
C3 Fe C14 C13 -33.1(3)
C12 Fe C14 C13 38.54(19)
C1 Fe C14 C13 80.4(4)
C15 Fe C14 C13 118.6(3)
C11 Fe C14 C13 81.7(2)
Cl Fe C14 C13 -150.56(19)
C2 Fe C14 C15 -174.5(5)
C3 Fe C14 C15 -151.7(2)
C12 Fe C14 C15 -80.0(2)
C13 Fe C14 C15 -118.6(3)
C1 Fe C14 C15 -38.1(4)
C11 Fe C14 C15 -36.9(2)
Cl Fe C14 C15 90.88(18)
C2 Fe C14 C19 64.5(7)
C3 Fe C14 C19 87.3(4)
C12 Fe C14 C19 158.9(4)
C13 Fe C14 C19 120.4(5)
C1 Fe C14 C19 -159.2(4)
C15 Fe C14 C19 -121.0(4)
C11 Fe C14 C19 -157.9(4)
Cl Fe C14 C19 -30.2(4)
C12 C11 C15 C14 -1.5(4)
C16 C11 C15 C14 174.0(3)
Fe C11 C15 C14 -60.2(2)
C12 C11 C15 C20 179.7(3)
C16 C11 C15 C20 -4.7(6)
Fe C11 C15 C20 121.0(3)
C12 C11 C15 Fe 58.7(2)
C16 C11 C15 Fe -125.7(4)
C13 C14 C15 C11 0.7(4)
C19 C14 C15 C11 -176.9(3)
Fe C14 C15 C11 61.3(2)
C13 C14 C15 C20 179.5(3)
C19 C14 C15 C20 1.8(6)
Fe C14 C15 C20 -120.0(4)
C13 C14 C15 Fe -60.5(2)
C19 C14 C15 Fe 121.9(4)
C2 Fe C15 C11 57.9(4)
C3 Fe C15 C11 -53.9(4)
C12 Fe C15 C11 -37.2(2)
C13 Fe C15 C11 -81.0(2)
C14 Fe C15 C11 -118.2(3)
C1 Fe C15 C11 44.3(3)
Cl Fe C15 C11 151.7(2)
C2 Fe C15 C14 176.2(3)
C3 Fe C15 C14 64.3(4)
C12 Fe C15 C14 81.1(2)
C13 Fe C15 C14 37.21(19)
C1 Fe C15 C14 162.6(2)
C11 Fe C15 C14 118.2(3)
Cl Fe C15 C14 -90.07(18)
C2 Fe C15 C20 -62.7(6)
C3 Fe C15 C20 -174.5(4)
C12 Fe C15 C20 -157.8(4)
C13 Fe C15 C20 158.4(4)
C14 Fe C15 C20 121.1(5)
C1 Fe C15 C20 -76.3(4)
C11 Fe C15 C20 -120.6(5)
Cl Fe C15 C20 31.1(4)
